data_7233283
loop_
_publ_author_name
'Kumar, Kunal'
'Abe, Daisuke'
'Komori-Orisaku, Keiko'
'Stefa\'nczyk, Olaf'
'Nakabayashi, Koji'
'Shakirova, Julia R.'
'Tunik, Sergey P.'
'Ohkoshi, Shin-ichi'

_publ_section_title
;
 Neodymium \b-diketonate showing slow magnetic relaxation and acting as a
 ratiometric thermometer based on near-infrared emission
;
_journal_issue 41
_journal_name_full 'RSC Advances'
_journal_page_first 23444
_journal_paper_doi 10.1039/C9RA03276B
_journal_volume 9
_journal_year 2019
_chemical_compound_source 'synthesis as described'
_chemical_formula_moiety 'C29 H18 F9 N Nd O8 S3'
_chemical_formula_sum 'C29 H18 F9 N Nd O8 S3'
_chemical_formula_weight 919.86
_chemical_name_systematic 4-pyridinol-aqua-tris(4,4,4-trifluoro-1-(2-thienyl)-1,3-butanedionato)-neodymium
_space_group_IT_number 2
_space_group_name_Hall '-P 1'
_space_group_name_H-M_alt 'P -1'
_symmetry_cell_setting triclinic
_symmetry_Int_Tables_number 2
_symmetry_space_group_name_Hall '-P 1'
_symmetry_space_group_name_H-M 'P -1'
_atom_sites_solution_hydrogens mixed
_atom_sites_solution_primary direct
_atom_sites_solution_secondary difmap
_audit_creation_date 2019-02-28T20:38:49-00:00
_audit_creation_method 'WinGX routine CIF_UPDATE'
_audit_update_record
;
2019-02-28 deposited with the CCDC.    2019-07-15 downloaded from the CCDC.
;
_cell_angle_alpha 79.269(6)
_cell_angle_beta 84.424(6)
_cell_angle_gamma 81.211(6)
_cell_formula_units_Z 2
_cell_length_a 10.2196(3)
_cell_length_b 12.3454(5)
_cell_length_c 13.2336(5)
_cell_measurement_reflns_used 14264
_cell_measurement_temperature 296(2)
_cell_measurement_theta_max 27.49
_cell_measurement_theta_min 3.14
_cell_volume 1617.09(11)
_computing_cell_refinement 'RAPID AUTO'
_computing_data_collection 'RAPID AUTO (Rigaku, ????)'
_computing_data_reduction 'RAPID AUTO'
_computing_molecular_graphics 'CrystalStructure 4.2'
_computing_structure_refinement 'SHELXL-2018/3 (Sheldrick, 2018)'
_computing_structure_solution 'SHELXS97 (Sheldrick, 2008)'
_diffrn_ambient_temperature 296(2)
_diffrn_detector_area_resol_mean 10
_diffrn_measured_fraction_theta_full 0.994
_diffrn_measured_fraction_theta_max 0.992
_diffrn_measurement_device_type 'Rigaku R-AXIS RAPID'
_diffrn_measurement_method \w
_diffrn_radiation_type MoK\a
_diffrn_radiation_wavelength 0.71075
_diffrn_reflns_av_R_equivalents 0.0319
_diffrn_reflns_av_unetI/netI 0.0434
_diffrn_reflns_Laue_measured_fraction_full 0.994
_diffrn_reflns_Laue_measured_fraction_max 0.992
_diffrn_reflns_limit_h_max 13
_diffrn_reflns_limit_h_min -12
_diffrn_reflns_limit_k_max 16
_diffrn_reflns_limit_k_min -14
_diffrn_reflns_limit_l_max 17
_diffrn_reflns_limit_l_min -17
_diffrn_reflns_number 15634
_diffrn_reflns_point_group_measured_fraction_full 0.994
_diffrn_reflns_point_group_measured_fraction_max 0.992
_diffrn_reflns_theta_full 25.242
_diffrn_reflns_theta_max 27.486
_diffrn_reflns_theta_min 3.141
_diffrn_source 'rotating-anode X-ray tube'
_exptl_absorpt_coefficient_mu 1.903
_exptl_absorpt_correction_T_max 0.84
_exptl_absorpt_correction_T_min 0.526
_exptl_absorpt_correction_type multi-scan
_exptl_absorpt_process_details 'ABSCOR (Rigaku, 1995)'
_exptl_crystal_colour purple
_exptl_crystal_density_diffrn 1.889
_exptl_crystal_density_method 'not measured'
_exptl_crystal_description block
_exptl_crystal_F_000 904
_exptl_crystal_preparation Luminescent,Luminescent
_exptl_crystal_size_max 0.222
_exptl_crystal_size_mid 0.187
_exptl_crystal_size_min 0.092
_refine_diff_density_max 1.846
_refine_diff_density_min -0.818
_refine_diff_density_rms 0.111
_refine_ls_extinction_method none
_refine_ls_goodness_of_fit_ref 1.076
_refine_ls_hydrogen_treatment mixed
_refine_ls_matrix_type full
_refine_ls_number_parameters 485
_refine_ls_number_reflns 7353
_refine_ls_number_restraints 7
_refine_ls_restrained_S_all 1.076
_refine_ls_R_factor_all 0.0402
_refine_ls_R_factor_gt 0.0326
_refine_ls_shift/su_max 0.001
_refine_ls_shift/su_mean 0
_refine_ls_structure_factor_coef Fsqd
_refine_ls_weighting_details 'w=1/[\s^2^(Fo^2^)+(0.0398P)^2^+0.9843P] where P=(Fo^2^+2Fc^2^)/3'
_refine_ls_weighting_scheme calc
_refine_ls_wR_factor_gt 0.0742
_refine_ls_wR_factor_ref 0.0765
_reflns_Friedel_coverage 0
_reflns_number_gt 6664
_reflns_number_total 7353
_reflns_threshold_expression 'I > 2\s(I)'
_cod_data_source_file c9ra03276b2.cif
_cod_data_source_block NdTTA3_4OHpy_296K
_cod_database_code 7233283
_shelx_estimated_absorpt_t_min 0.677
_shelx_estimated_absorpt_t_max 0.844

loop_
_symmetry_equiv_pos_as_xyz
'x, y, z'
'-x, -y, -z'

loop_
_atom_site_label
_atom_site_type_symbol
_atom_site_fract_x
_atom_site_fract_y
_atom_site_fract_z
_atom_site_U_iso_or_equiv
_atom_site_adp_type
_atom_site_occupancy
_atom_site_site_symmetry_order
_atom_site_calc_flag
_atom_site_refinement_flags_posn
_atom_site_refinement_flags_adp
_atom_site_refinement_flags_occupancy
_atom_site_disorder_assembly
_atom_site_disorder_group
Nd1 Nd 0.61132(2) 0.14594(2) 0.31199(2) 0.01031(6) Uani 1 1 d . . . . .
S1 S 0.39905(8) 0.21794(7) -0.04045(7) 0.02141(18) Uani 1 1 d . . . . .
S3 S 0.22490(9) 0.46574(8) 0.26356(8) 0.0315(2) Uani 1 1 d . . . . .
F1 F 0.9180(2) -0.18144(17) 0.22111(18) 0.0350(5) Uani 1 1 d . . . . .
F2 F 0.9454(2) -0.13600(19) 0.05729(18) 0.0356(6) Uani 1 1 d . . . . .
F3 F 1.03761(18) -0.05477(18) 0.15486(19) 0.0326(5) Uani 1 1 d . . . . .
F4 F 0.97959(19) 0.31155(18) 0.41118(17) 0.0285(5) Uani 1 1 d . . . . .
F5 F 0.98977(19) 0.17341(18) 0.53666(18) 0.0319(5) Uani 1 1 d . . . . .
F6 F 0.9144(2) 0.3390(2) 0.56408(19) 0.0383(6) Uani 1 1 d . . . . .
F7 F 0.91991(18) 0.33935(17) 0.03633(15) 0.0236(4) Uani 1 1 d . . . . .
F8 F 0.81595(19) 0.50652(17) 0.01510(17) 0.0312(5) Uani 1 1 d . . . . .
F9 F 0.92149(18) 0.44067(18) 0.15173(17) 0.0277(5) Uani 1 1 d . . . . .
O1 O 0.5588(2) 0.14192(18) 0.13707(17) 0.0152(4) Uani 1 1 d . . . . .
O2 O 0.7789(2) 0.02028(18) 0.23887(17) 0.0159(5) Uani 1 1 d . . . . .
O3 O 0.5114(2) 0.20895(19) 0.46873(17) 0.0182(5) Uani 1 1 d . . . . .
O4 O 0.7804(2) 0.18476(19) 0.41232(17) 0.0173(5) Uani 1 1 d . . . . .
O5 O 0.7515(2) 0.27407(18) 0.20030(17) 0.0166(5) Uani 1 1 d . . . . .
O6 O 0.4804(2) 0.32257(18) 0.26236(17) 0.0170(5) Uani 1 1 d . . . . .
O7 O 0.40164(19) 0.07123(18) 0.34307(17) 0.0159(5) Uani 1 1 d . . . . .
O8 O 0.6504(2) -0.0252(2) 0.44441(19) 0.0188(5) Uani 1 1 d D . . . .
H8A H 0.658(6) -0.088(3) 0.433(5) 0.09(2) Uiso 1 1 d D . . . .
H8B H 0.624(4) -0.031(3) 0.505(2) 0.026(11) Uiso 1 1 d D . . . .
N1 N 0.0284(2) 0.1579(2) 0.2440(2) 0.0188(6) Uani 1 1 d . . . . .
C1 C 0.9264(3) -0.0953(3) 0.1449(3) 0.0195(7) Uani 1 1 d . . . . .
C2 C 0.8040(3) -0.0070(3) 0.1502(2) 0.0150(6) Uani 1 1 d . . . . .
C3 C 0.7367(3) 0.0292(3) 0.0633(2) 0.0154(6) Uani 1 1 d . . . . .
H3 H 0.772263 0.004666 0.002753 0.018 Uiso 1 1 calc R U . . .
C4 C 0.6148(3) 0.1028(3) 0.0607(2) 0.0136(6) Uani 1 1 d . . . . .
C5 C 0.5492(3) 0.1327(3) -0.0368(2) 0.0155(6) Uani 1 1 d . . . . .
C6 C 0.5913(3) 0.1018(3) -0.1334(2) 0.0161(6) Uani 1 1 d . . . . .
H6 H 0.668934 0.0551 -0.147027 0.019 Uiso 1 1 calc R U . . .
C7 C 0.4983(4) 0.1521(3) -0.2065(3) 0.0259(8) Uani 1 1 d . . . . .
H7 H 0.509005 0.142284 -0.274953 0.031 Uiso 1 1 calc R U . . .
C8 C 0.3922(3) 0.2158(3) -0.1679(3) 0.0243(8) Uani 1 1 d . . . . .
H8 H 0.323258 0.254216 -0.206926 0.029 Uiso 1 1 calc R U . . .
C9 C 0.9155(3) 0.2688(3) 0.4979(3) 0.0229(7) Uani 1 1 d . . . . .
C10 C 0.7775(3) 0.2469(3) 0.4789(2) 0.0161(6) Uani 1 1 d . . . . .
C11 C 0.6688(3) 0.2962(3) 0.5322(3) 0.0178(7) Uani 1 1 d . . . . .
H11 H 0.681527 0.341943 0.577879 0.021 Uiso 1 1 calc R U . . .
C12 C 0.5374(3) 0.2787(3) 0.5190(2) 0.0148(6) Uani 1 1 d . . . . .
C13 C 0.4245(3) 0.3454(3) 0.5649(2) 0.0163(6) Uani 1 1 d D . . . .
S2A S 0.2680(2) 0.32275(18) 0.54580(17) 0.0201(4) Uani 0.8118 1 d D . P A 1
C14A C 0.4166(9) 0.4315(8) 0.6188(7) 0.029(2) Uani 0.8118 1 d . . P A 1
H14A H 0.491074 0.457762 0.635052 0.034 Uiso 0.8118 1 calc R U P A 1
C15A C 0.2852(16) 0.4769(12) 0.6475(13) 0.022(3) Uani 0.8118 1 d D . P A 1
H15A H 0.263693 0.533535 0.686191 0.027 Uiso 0.8118 1 calc R U P A 1
C16A C 0.1958(7) 0.4270(6) 0.6112(6) 0.0211(15) Uani 0.8118 1 d D . P A 1
H16A H 0.104481 0.446908 0.620505 0.025 Uiso 0.8118 1 calc R U P A 1
C14B C 0.294(2) 0.327(3) 0.549(3) 0.012(8) Uiso 0.1882 1 d D . P A 2
H14B H 0.270325 0.275666 0.513485 0.014 Uiso 0.1882 1 calc R U P A 2
C15B C 0.277(9) 0.473(7) 0.639(7) 0.04(2) Uiso 0.1882 1 d D . P A 2
H15B H 0.235176 0.534476 0.667097 0.048 Uiso 0.1882 1 calc R U P A 2
C16B C 0.208(3) 0.404(3) 0.599(3) 0.017(8) Uiso 0.1882 1 d D . P A 2
H16B H 0.115804 0.408793 0.604104 0.021 Uiso 0.1882 1 calc R U P A 2
S2B S 0.4330(10) 0.4392(9) 0.6339(8) 0.0157(19) Uiso 0.1882 1 d . . P A 2
C17 C 0.8439(3) 0.4146(3) 0.0853(3) 0.0198(7) Uani 1 1 d . . . . .
C18 C 0.7223(3) 0.3679(3) 0.1446(2) 0.0148(6) Uani 1 1 d . . . . .
C19 C 0.6024(3) 0.4355(3) 0.1354(3) 0.0186(7) Uani 1 1 d . . . . .
H19 H 0.597072 0.499871 0.085768 0.022 Uiso 1 1 calc R U . . .
C20 C 0.4859(3) 0.4111(3) 0.1989(2) 0.0147(6) Uani 1 1 d . . . . .
C21 C 0.3678(3) 0.4959(3) 0.1928(3) 0.0161(6) Uani 1 1 d . . . . .
C22 C 0.3536(3) 0.6058(3) 0.1390(3) 0.0167(7) Uani 1 1 d . . . . .
H22 H 0.420601 0.638965 0.097667 0.02 Uiso 1 1 calc R U . . .
C23 C 0.2222(3) 0.6590(3) 0.1567(3) 0.0279(8) Uani 1 1 d . . . . .
H23 H 0.192393 0.7317 0.126455 0.033 Uiso 1 1 calc R U . . .
C24 C 0.1453(3) 0.5940(3) 0.2216(3) 0.0269(8) Uani 1 1 d . . . . .
H24 H 0.057171 0.617303 0.241354 0.032 Uiso 1 1 calc R U . . .
C25 C 0.1292(3) 0.2093(3) 0.1928(3) 0.0198(7) Uani 1 1 d . . . . .
H25 H 0.11196 0.265614 0.136504 0.024 Uiso 1 1 calc R U . . .
C26 C 0.2556(3) 0.1803(3) 0.2223(3) 0.0183(7) Uani 1 1 d . . . . .
H26 H 0.323641 0.216123 0.185436 0.022 Uiso 1 1 calc R U . . .
C27 C 0.2843(3) 0.0961(3) 0.3084(2) 0.0145(6) Uani 1 1 d . . . . .
C28 C 0.1771(3) 0.0412(3) 0.3573(3) 0.0173(6) Uani 1 1 d . . . . .
H28 H 0.191517 -0.017379 0.412111 0.021 Uiso 1 1 calc R U . . .
C29 C 0.0520(3) 0.0743(3) 0.3239(3) 0.0204(7) Uani 1 1 d . . . . .
H29 H -0.017882 0.038334 0.357215 0.024 Uiso 1 1 calc R U . . .

loop_
_atom_site_aniso_label
_atom_site_aniso_U_11
_atom_site_aniso_U_22
_atom_site_aniso_U_33
_atom_site_aniso_U_23
_atom_site_aniso_U_13
_atom_site_aniso_U_12
Nd1 0.00660(8) 0.01423(9) 0.01007(9) -0.00284(6) -0.00116(5) -0.00004(5)
S1 0.0197(4) 0.0244(4) 0.0196(4) -0.0003(3) -0.0057(3) -0.0030(3)
S3 0.0222(5) 0.0296(5) 0.0333(5) 0.0041(4) 0.0075(4) 0.0079(4)
F1 0.0308(12) 0.0234(11) 0.0401(14) 0.0059(10) 0.0056(10) 0.0109(9)
F2 0.0297(12) 0.0455(14) 0.0330(13) -0.0262(11) -0.0069(9) 0.0172(10)
F3 0.0115(10) 0.0368(13) 0.0516(15) -0.0191(11) -0.0002(9) 0.0022(8)
F4 0.0192(10) 0.0331(12) 0.0354(13) -0.0104(10) 0.0034(9) -0.0086(8)
F5 0.0198(10) 0.0376(13) 0.0388(13) -0.0052(10) -0.0141(9) -0.0005(9)
F6 0.0215(11) 0.0574(16) 0.0481(15) -0.0365(13) -0.0044(10) -0.0089(10)
F7 0.0155(9) 0.0318(11) 0.0205(11) -0.0027(9) 0.0026(7) 0.0020(8)
F8 0.0178(10) 0.0277(11) 0.0392(13) 0.0139(10) 0.0016(9) -0.0017(8)
F9 0.0169(10) 0.0355(12) 0.0348(13) -0.0106(10) -0.0012(8) -0.0114(8)
O1 0.0128(10) 0.0180(11) 0.0149(11) -0.0048(9) -0.0020(8) 0.0009(8)
O2 0.0123(10) 0.0204(12) 0.0147(11) -0.0055(9) -0.0006(8) 0.0020(8)
O3 0.0149(11) 0.0261(13) 0.0164(12) -0.0098(10) -0.0010(8) -0.0039(9)
O4 0.0127(11) 0.0240(12) 0.0171(12) -0.0085(10) -0.0033(8) -0.0014(8)
O5 0.0121(10) 0.0173(11) 0.0189(12) -0.0002(9) -0.0030(8) 0.0000(8)
O6 0.0125(11) 0.0174(12) 0.0192(12) -0.0024(9) 0.0012(8) 0.0012(8)
O7 0.0098(10) 0.0223(12) 0.0147(11) -0.0013(9) -0.0029(8) -0.0007(8)
O8 0.0213(12) 0.0196(13) 0.0150(13) 0.0006(10) -0.0052(9) -0.0029(9)
N1 0.0089(12) 0.0267(15) 0.0213(15) -0.0050(12) -0.0023(10) -0.0025(10)
C1 0.0168(16) 0.0213(17) 0.0203(17) -0.0077(14) 0.0011(12) 0.0014(12)
C2 0.0117(14) 0.0135(15) 0.0192(17) -0.0024(12) 0.0020(11) -0.0026(11)
C3 0.0142(15) 0.0186(16) 0.0134(16) -0.0047(12) 0.0032(11) -0.0028(12)
C4 0.0111(14) 0.0157(15) 0.0135(15) -0.0005(12) 0.0005(11) -0.0038(11)
C5 0.0173(15) 0.0160(16) 0.0132(16) -0.0003(12) -0.0015(12) -0.0049(12)
C6 0.0230(16) 0.0153(16) 0.0103(15) 0.0033(12) -0.0038(12) -0.0089(12)
C7 0.037(2) 0.029(2) 0.0128(17) 0.0002(15) -0.0039(14) -0.0131(15)
C8 0.0268(18) 0.0274(19) 0.0188(18) 0.0046(15) -0.0109(14) -0.0088(14)
C9 0.0158(16) 0.030(2) 0.0265(19) -0.0131(16) -0.0029(13) -0.0032(13)
C10 0.0155(15) 0.0182(16) 0.0153(16) -0.0023(13) -0.0033(12) -0.0037(12)
C11 0.0174(16) 0.0186(16) 0.0199(17) -0.0074(13) -0.0009(12) -0.0056(12)
C12 0.0143(15) 0.0173(16) 0.0116(15) 0.0002(12) 0.0015(11) -0.0034(12)
C13 0.0165(15) 0.0204(17) 0.0126(16) -0.0029(13) -0.0004(11) -0.0042(12)
S2A 0.0116(7) 0.0257(8) 0.0250(8) -0.0093(5) 0.0002(6) -0.0032(6)
C14A 0.019(3) 0.037(4) 0.031(4) -0.009(3) -0.005(3) -0.004(2)
C15A 0.031(5) 0.019(4) 0.015(4) -0.007(2) 0.002(3) 0.004(2)
C16A 0.017(3) 0.018(3) 0.027(3) -0.011(2) 0.0070(19) 0.005(2)
C17 0.0138(15) 0.0217(17) 0.0229(18) -0.0011(14) -0.0031(12) -0.0013(12)
C18 0.0144(15) 0.0163(16) 0.0152(16) -0.0038(13) -0.0028(11) -0.0042(11)
C19 0.0157(16) 0.0179(16) 0.0207(17) -0.0005(13) -0.0038(12) 0.0005(12)
C20 0.0143(15) 0.0146(15) 0.0162(16) -0.0048(12) -0.0057(12) -0.0001(11)
C21 0.0158(15) 0.0147(16) 0.0199(17) -0.0070(13) -0.0057(12) -0.0013(12)
C22 0.0041(13) 0.0139(15) 0.0301(19) -0.0007(13) -0.0043(12) 0.0036(11)
C23 0.0241(18) 0.0150(17) 0.045(2) -0.0064(16) -0.0139(16) 0.0040(13)
C24 0.0187(17) 0.032(2) 0.028(2) -0.0104(16) -0.0026(14) 0.0105(14)
C25 0.0137(16) 0.0263(18) 0.0179(17) -0.0008(14) -0.0025(12) -0.0009(12)
C26 0.0092(15) 0.0247(18) 0.0199(17) -0.0020(14) -0.0003(12) -0.0019(12)
C27 0.0105(14) 0.0191(16) 0.0150(16) -0.0085(13) -0.0011(11) 0.0015(11)
C28 0.0122(15) 0.0204(17) 0.0188(17) -0.0015(13) -0.0003(12) -0.0036(12)
C29 0.0125(15) 0.0275(19) 0.0225(18) -0.0059(14) -0.0001(12) -0.0057(13)

loop_
_atom_type_symbol
_atom_type_description
_atom_type_scat_dispersion_real
_atom_type_scat_dispersion_imag
_atom_type_scat_source
C C 0.0033 0.0016 'International Tables Vol C Tables 4.2.6.8 and 6.1.1.4'
H H 0 0 'International Tables Vol C Tables 4.2.6.8 and 6.1.1.4'
F F 0.0171 0.0103 'International Tables Vol C Tables 4.2.6.8 and 6.1.1.4'
N N 0.0061 0.0033 'International Tables Vol C Tables 4.2.6.8 and 6.1.1.4'
Nd Nd -0.1943 3.0179 'International Tables Vol C Tables 4.2.6.8 and 6.1.1.4'
O O 0.0106 0.006 'International Tables Vol C Tables 4.2.6.8 and 6.1.1.4'
S S 0.1246 0.1234 'International Tables Vol C Tables 4.2.6.8 and 6.1.1.4'

loop_
_geom_angle_atom_site_label_1
_geom_angle_atom_site_label_2
_geom_angle_atom_site_label_3
_geom_angle
O2 Nd1 O6 139.41(8)
O2 Nd1 O3 146.15(7)
O6 Nd1 O3 72.53(8)
O2 Nd1 O7 110.73(8)
O6 Nd1 O7 85.83(7)
O3 Nd1 O7 75.83(7)
O2 Nd1 O4 87.68(7)
O6 Nd1 O4 104.56(7)
O3 Nd1 O4 69.31(7)
O7 Nd1 O4 138.09(7)
O2 Nd1 O1 71.42(7)
O6 Nd1 O1 76.48(7)
O3 Nd1 O1 140.69(7)
O7 Nd1 O1 78.40(7)
O4 Nd1 O1 143.33(7)
O2 Nd1 O5 77.65(7)
O6 Nd1 O5 70.66(7)
O3 Nd1 O5 114.98(8)
O7 Nd1 O5 148.13(7)
O4 Nd1 O5 70.74(7)
O1 Nd1 O5 75.44(7)
O2 Nd1 O8 72.91(8)
O6 Nd1 O8 147.32(8)
O3 Nd1 O8 77.52(8)
O7 Nd1 O8 74.28(7)
O4 Nd1 O8 76.08(8)
O1 Nd1 O8 122.76(8)
O5 Nd1 O8 136.03(7)
C8 S1 C5 91.54(16)
C24 S3 C21 91.82(17)
C4 O1 Nd1 137.02(19)
C2 O2 Nd1 134.46(19)
C12 O3 Nd1 133.4(2)
C10 O4 Nd1 132.97(19)
C18 O5 Nd1 131.62(19)
C20 O6 Nd1 139.70(19)
C27 O7 Nd1 137.3(2)
Nd1 O8 H8A 124(5)
Nd1 O8 H8B 126(3)
H8A O8 H8B 104(5)
C29 N1 C25 120.3(3)
F1 C1 F2 106.8(3)
F1 C1 F3 106.7(3)
F2 C1 F3 106.3(3)
F1 C1 C2 110.8(3)
F2 C1 C2 114.4(3)
F3 C1 C2 111.4(3)
O2 C2 C3 129.3(3)
O2 C2 C1 113.0(3)
C3 C2 C1 117.7(3)
C2 C3 C4 123.2(3)
C2 C3 H3 118.4
C4 C3 H3 118.4
O1 C4 C3 123.9(3)
O1 C4 C5 118.0(3)
C3 C4 C5 118.1(3)
C6 C5 C4 129.3(3)
C6 C5 S1 111.7(2)
C4 C5 S1 118.9(2)
C5 C6 C7 110.1(3)
C5 C6 H6 125
C7 C6 H6 125
C8 C7 C6 114.0(3)
C8 C7 H7 123
C6 C7 H7 123
C7 C8 S1 112.6(3)
C7 C8 H8 123.7
S1 C8 H8 123.7
F4 C9 F6 106.7(3)
F4 C9 F5 106.9(3)
F6 C9 F5 106.9(3)
F4 C9 C10 111.5(3)
F6 C9 C10 113.9(3)
F5 C9 C10 110.5(3)
O4 C10 C11 128.6(3)
O4 C10 C9 112.9(3)
C11 C10 C9 118.5(3)
C10 C11 C12 121.5(3)
C10 C11 H11 119.2
C12 C11 H11 119.2
O3 C12 C11 123.7(3)
O3 C12 C13 116.9(3)
C11 C12 C13 119.4(3)
C14A C13 C12 132.2(5)
C14B C13 C12 118.3(13)
C14B C13 S2B 115.8(14)
C12 C13 S2B 125.9(4)
C14A C13 S2A 109.8(4)
C12 C13 S2A 117.9(2)
C13 S2A C16A 91.9(3)
C13 C14A C15A 114.4(7)
C13 C14A H14A 122.8
C15A C14A H14A 122.8
C16A C15A C14A 111.0(10)
C16A C15A H15A 124.5
C14A C15A H15A 124.5
C15A C16A S2A 112.9(8)
C15A C16A H16A 123.6
S2A C16A H16A 123.6
C16B C14B C13 105(2)
C16B C14B H14B 127.4
C13 C14B H14B 127.4
C16B C15B S2B 115(6)
C16B C15B H15B 122.7
S2B C15B H15B 122.7
C15B C16B C14B 112(5)
C15B C16B H16B 124.1
C14B C16B H16B 124.1
C15B S2B C13 92(2)
F8 C17 F7 107.1(3)
F8 C17 F9 106.7(3)
F7 C17 F9 106.1(2)
F8 C17 C18 114.9(2)
F7 C17 C18 111.7(3)
F9 C17 C18 109.9(3)
O5 C18 C19 130.1(3)
O5 C18 C17 112.9(2)
C19 C18 C17 116.8(3)
C18 C19 C20 122.7(3)
C18 C19 H19 118.6
C20 C19 H19 118.6
O6 C20 C19 123.4(3)
O6 C20 C21 118.1(3)
C19 C20 C21 118.4(3)
C22 C21 C20 129.2(3)
C22 C21 S3 111.6(2)
C20 C21 S3 119.2(2)
C21 C22 C23 110.2(3)
C21 C22 H22 124.9
C23 C22 H22 124.9
C24 C23 C22 113.3(3)
C24 C23 H23 123.3
C22 C23 H23 123.3
C23 C24 S3 113.1(3)
C23 C24 H24 123.5
S3 C24 H24 123.5
N1 C25 C26 121.2(3)
N1 C25 H25 119.4
C26 C25 H25 119.4
C25 C26 C27 120.5(3)
C25 C26 H26 119.7
C27 C26 H26 119.7
O7 C27 C26 122.3(3)
O7 C27 C28 121.2(3)
C26 C27 C28 116.5(3)
C29 C28 C27 120.1(3)
C29 C28 H28 119.9
C27 C28 H28 119.9
N1 C29 C28 121.3(3)
N1 C29 H29 119.4
C28 C29 H29 119.4

loop_
_geom_bond_atom_site_label_1
_geom_bond_atom_site_label_2
_geom_bond_distance
Nd1 O2 2.388(2)
Nd1 O6 2.392(2)
Nd1 O3 2.428(2)
Nd1 O7 2.430(2)
Nd1 O4 2.432(2)
Nd1 O1 2.437(2)
Nd1 O5 2.480(2)
Nd1 O8 2.488(2)
S1 C8 1.701(4)
S1 C5 1.722(3)
S3 C24 1.686(4)
S3 C21 1.708(3)
F1 C1 1.330(4)
F2 C1 1.333(4)
F3 C1 1.337(4)
F4 C9 1.327(4)
F5 C9 1.343(4)
F6 C9 1.340(4)
F7 C17 1.339(4)
F8 C17 1.339(4)
F9 C17 1.350(4)
O1 C4 1.252(4)
O2 C2 1.272(4)
O3 C12 1.254(4)
O4 C10 1.268(4)
O5 C18 1.262(4)
O6 C20 1.253(4)
O7 C27 1.298(3)
O8 H8A 0.81(3)
O8 H8B 0.81(3)
N1 C29 1.345(4)
N1 C25 1.352(4)
C1 C2 1.534(4)
C2 C3 1.365(4)
C3 C4 1.425(4)
C3 H3 0.93
C4 C5 1.472(4)
C5 C6 1.411(4)
C6 C7 1.414(4)
C6 H6 0.93
C7 C8 1.355(5)
C7 H7 0.93
C8 H8 0.93
C9 C10 1.528(4)
C10 C11 1.380(4)
C11 C12 1.425(4)
C11 H11 0.93
C12 C13 1.462(4)
C13 C14A 1.375(10)
C13 C14B 1.43(2)
C13 S2B 1.619(11)
C13 S2A 1.715(4)
S2A C16A 1.718(7)
C14A C15A 1.418(19)
C14A H14A 0.93
C15A C16A 1.346(12)
C15A H15A 0.93
C16A H16A 0.93
C14B C16B 1.40(3)
C14B H14B 0.93
C15B C16B 1.39(3)
C15B S2B 1.58(10)
C15B H15B 0.93
C16B H16B 0.93
C17 C18 1.534(4)
C18 C19 1.375(4)
C19 C20 1.427(5)
C19 H19 0.93
C20 C21 1.470(4)
C21 C22 1.404(4)
C22 C23 1.420(4)
C22 H22 0.93
C23 C24 1.343(5)
C23 H23 0.93
C24 H24 0.93
C25 C26 1.361(4)
C25 H25 0.93
C26 C27 1.413(4)
C26 H26 0.93
C27 C28 1.415(4)
C28 C29 1.370(4)
C28 H28 0.93
C29 H29 0.93

loop_
_geom_hbond_atom_site_label_D
_geom_hbond_atom_site_label_H
_geom_hbond_atom_site_label_A
_geom_hbond_distance_DH
_geom_hbond_distance_HA
_geom_hbond_distance_DA
_geom_hbond_angle_DHA
_geom_hbond_site_symmetry_A
_geom_hbond_publ_flag
O8 H8B O7 0.81(3) 1.99(3) 2.779(3) 166(4) 2_656 yes

loop_
_geom_torsion_atom_site_label_1
_geom_torsion_atom_site_label_2
_geom_torsion_atom_site_label_3
_geom_torsion_atom_site_label_4
_geom_torsion
Nd1 O2 C2 C3 -0.8(5)
Nd1 O2 C2 C1 -179.3(2)
F1 C1 C2 O2 51.1(4)
F2 C1 C2 O2 171.8(3)
F3 C1 C2 O2 -67.5(4)
F1 C1 C2 C3 -127.6(3)
F2 C1 C2 C3 -6.8(4)
F3 C1 C2 C3 113.8(3)
O2 C2 C3 C4 -4.6(5)
C1 C2 C3 C4 173.8(3)
Nd1 O1 C4 C3 8.5(5)
Nd1 O1 C4 C5 -172.9(2)
C2 C3 C4 O1 0.8(5)
C2 C3 C4 C5 -177.8(3)
O1 C4 C5 C6 179.0(3)
C3 C4 C5 C6 -2.3(5)
O1 C4 C5 S1 -0.7(4)
C3 C4 C5 S1 178.0(2)
C8 S1 C5 C6 -1.1(3)
C8 S1 C5 C4 178.7(3)
C4 C5 C6 C7 -178.6(3)
S1 C5 C6 C7 1.2(4)
C5 C6 C7 C8 -0.6(4)
C6 C7 C8 S1 -0.2(4)
C5 S1 C8 C7 0.8(3)
Nd1 O4 C10 C11 15.2(5)
Nd1 O4 C10 C9 -163.6(2)
F4 C9 C10 O4 55.9(4)
F6 C9 C10 O4 176.7(3)
F5 C9 C10 O4 -63.0(4)
F4 C9 C10 C11 -123.1(3)
F6 C9 C10 C11 -2.3(5)
F5 C9 C10 C11 118.1(3)
O4 C10 C11 C12 1.8(5)
C9 C10 C11 C12 -179.4(3)
Nd1 O3 C12 C11 -37.0(5)
Nd1 O3 C12 C13 142.4(2)
C10 C11 C12 O3 8.5(5)
C10 C11 C12 C13 -170.8(3)
O3 C12 C13 C14A -176.0(6)
C11 C12 C13 C14A 3.5(7)
O3 C12 C13 C14B -0.4(19)
C11 C12 C13 C14B 179.0(19)
O3 C12 C13 S2B 179.2(5)
C11 C12 C13 S2B -1.3(6)
O3 C12 C13 S2A -0.2(4)
C11 C12 C13 S2A 179.2(3)
C14A C13 S2A C16A -0.7(5)
C12 C13 S2A C16A -177.4(3)
C12 C13 C14A C15A 177.9(9)
S2A C13 C14A C15A 1.9(11)
C13 C14A C15A C16A -2.4(17)
C14A C15A C16A S2A 1.8(15)
C13 S2A C16A C15A -0.7(9)
C12 C13 C14B C16B -178(2)
S2B C13 C14B C16B 2(3)
S2B C15B C16B C14B -8(8)
C13 C14B C16B C15B 3(6)
C16B C15B S2B C13 8(7)
C14B C13 S2B C15B -6(4)
C12 C13 S2B C15B 175(4)
Nd1 O5 C18 C19 7.3(5)
Nd1 O5 C18 C17 -177.81(19)
F8 C17 C18 O5 171.5(3)
F7 C17 C18 O5 49.3(4)
F9 C17 C18 O5 -68.2(3)
F8 C17 C18 C19 -12.9(4)
F7 C17 C18 C19 -135.0(3)
F9 C17 C18 C19 107.5(3)
O5 C18 C19 C20 5.5(6)
C17 C18 C19 C20 -169.3(3)
Nd1 O6 C20 C19 -8.3(5)
Nd1 O6 C20 C21 174.3(2)
C18 C19 C20 O6 -5.7(5)
C18 C19 C20 C21 171.8(3)
O6 C20 C21 C22 171.0(3)
C19 C20 C21 C22 -6.5(5)
O6 C20 C21 S3 -5.6(4)
C19 C20 C21 S3 176.9(2)
C24 S3 C21 C22 1.3(3)
C24 S3 C21 C20 178.4(3)
C20 C21 C22 C23 -178.6(3)
S3 C21 C22 C23 -1.8(4)
C21 C22 C23 C24 1.6(5)
C22 C23 C24 S3 -0.7(4)
C21 S3 C24 C23 -0.3(3)
C29 N1 C25 C26 -1.8(5)
N1 C25 C26 C27 -0.8(5)
Nd1 O7 C27 C26 8.4(5)
Nd1 O7 C27 C28 -170.0(2)
C25 C26 C27 O7 -175.2(3)
C25 C26 C27 C28 3.2(5)
O7 C27 C28 C29 175.2(3)
C26 C27 C28 C29 -3.2(5)
C25 N1 C29 C28 1.8(5)
C27 C28 C29 N1 0.8(5)
